data_1539149
loop_
_publ_author_name
'Sampathkumaran, E.V.'
'Shibuya, T.'
'Suzuki, A.'
'Kohn, K.'
'Tohdake, A.'
'Ishikawa, M.'

_publ_section_title
;
 Absence of solid solution of the type Y (Ba2-x Rex) Cu3 O7+-s and its
 possible implications.
;
_journal_name_full 'Japanese Journal of Applied Physics, Part 2'
_journal_page_first 584
_journal_page_last 586
_journal_volume 27
_journal_year 1988
_chemical_formula_sum 'Bi1.8 Ca1.2 Cu2.2 O8.22 Sr1.8'
_chemical_name_systematic 'Bi1.8 Ca1.2 Sr1.8 Cu2.2 O8.22'
_space_group_IT_number 69
_symmetry_space_group_name_Hall '-F 2 2'
_symmetry_space_group_name_H-M 'F m m m'
_cell_angle_alpha 90
_cell_angle_beta 90
_cell_angle_gamma 90
_cell_formula_units_Z 4
_cell_length_a 5.39
_cell_length_b 5.39
_cell_length_c 30.725
_cell_volume 892.626
_citation_journal_id_ASTM JAPLD8
_cod_data_source_file Sampathkumaran_JAPLD8_1988_996.cif
_cod_data_source_block Bi1.8Ca1.2Cu2.2O8.22Sr1.8
_cod_original_cell_volume 892.6257
_cod_database_code 1539149

loop_
_symmetry_equiv_pos_as_xyz
x,y,z
-x,-y,z
x,-y,-z
-x,y,-z
-x,-y,-z
x,y,-z
-x,y,z
x,-y,z
x,y+1/2,z+1/2
-x,-y+1/2,z+1/2
x,-y+1/2,-z+1/2
-x,y+1/2,-z+1/2
-x,-y+1/2,-z+1/2
x,y+1/2,-z+1/2
-x,y+1/2,z+1/2
x,-y+1/2,z+1/2
x+1/2,y,z+1/2
-x+1/2,-y,z+1/2
x+1/2,-y,-z+1/2
-x+1/2,y,-z+1/2
-x+1/2,-y,-z+1/2
x+1/2,y,-z+1/2
-x+1/2,y,z+1/2
x+1/2,-y,z+1/2
x+1/2,y+1/2,z
-x+1/2,-y+1/2,z
x+1/2,-y+1/2,-z
-x+1/2,y+1/2,-z
-x+1/2,-y+1/2,-z
x+1/2,y+1/2,-z
-x+1/2,y+1/2,z
x+1/2,-y+1/2,z

loop_
_atom_site_label
_atom_site_type_symbol
_atom_site_fract_x
_atom_site_fract_y
_atom_site_fract_z
_atom_site_occupancy
_atom_site_U_iso_or_equiv
O3 O 0.25 0.25 0.047 1 0.0
O4 O 0 0 0.145 0.56 0.0
Sr2 Sr 0 0 0.392 0.6 0.0
Ca1 Ca 0 0 0.5 0.4 0.0
Cu1 Cu 0 0 0.055 1 0.0
Sr1 Sr 0 0 0.5 0.6 0.0
Ca2 Ca 0 0 0.392 0.4 0.0
O1 O 0.25 0.25 0.195 0.1 0.0
Bi1 Bi 0 0 0.195 0.9 0.0
O2 O 0.25 0.25 0.25 0.45 0.0
O5 O 0 0 0.321 0.9 0.0
Cu2 Cu 0 0 0.195 0.1 0.0
